data_2021137
loop_
_publ_author_name
'Drath, Olga'
'Gable, Robert W.'
'Boskovic, Colette'

_publ_section_title
;
 Structural investigation of one- and two-dimensional coordination
 polymers based on cobalt--bis(dioxolene) units and
 1-hydroxy-1,2,4,5-tetrakis(pyridin-4-yl)cyclohexane
;
_journal_coeditor_code FP3055
_journal_issue 6
_journal_name_full 'Acta Crystallographica Section C Structural Chemistry'
_journal_paper_doi 10.1107/S205322961800671X
_journal_volume 74
_journal_year 2018
_chemical_formula_iupac '[Co2 (C14 H20 O2)4 (C26 H24 N4 O1)], 7C2 H6 O, 5H2 O'
_chemical_formula_moiety 'C82 H104 Co2 N4 O9, 7(C2 H6 O), 5(H2 O)'
_chemical_formula_sum 'C96 H156 Co2 N4 O21'
_chemical_formula_weight 1820.10
_chemical_name_systematic
'Poly[[bis(3,5-di-<i>tert</i>-butylbenzene-1,2-diolato)bis(1,5-di-<i>tert</i>-butyl-4-oxocyclohexa-2,5-dien-1-yl-3-olato)[\m~4~-1-hydroxy-1,2,4,5-tetrakis(pyridin-4-yl)cyclohexane]cobalt(III)]--ethanol--water 1/7/5]'
_space_group_crystal_system monoclinic
_space_group_IT_number 14
_space_group_name_Hall '-P 2ybc'
_space_group_name_H-M_alt 'P 1 21/c 1'
_symmetry_space_group_name_Hall '-P 2ybc'
_symmetry_space_group_name_H-M 'P 1 21/c 1'
_atom_sites_solution_hydrogens geom
_atom_sites_solution_primary dual
_audit_creation_method
;
Olex2 1.2
(compiled Apr 26 2018 14:22:13 for OlexSys, GUI svn.r5492)
;
_cell_angle_alpha 90
_cell_angle_beta 95.28(3)
_cell_angle_gamma 90
_cell_formula_units_Z 2
_cell_length_a 23.849(5)
_cell_length_b 11.679(2)
_cell_length_c 18.319(4)
_cell_measurement_reflns_used 60678
_cell_measurement_temperature 100
_cell_measurement_theta_max 26.544
_cell_measurement_theta_min 2.071
_cell_volume 5080.8(18)
_computing_cell_refinement
;
XDS (Kabsch, 1993)
;
_computing_data_collection
;
BluIce (McPhillips <i>et al.</i>, 2002)
;
_computing_data_reduction
;
XDS (Kabsch, 1993)
;
_computing_molecular_graphics
;
OLEX2 (Dolomanov <i>et al.</i>,  2009)
;
_computing_publication_material
;
OLEX2 (Dolomanov <i>et al.</i>,  2009)
;
_computing_structure_refinement
;
SHELXL2014 (Sheldrick, 2015b)
;
_computing_structure_solution
;
SHELXT (Sheldrick, 2015a)
;
_diffrn_ambient_temperature 100.0
_diffrn_measured_fraction_theta_full 0.989
_diffrn_measured_fraction_theta_max 0.986
_diffrn_measurement_device_type 'ADSC Quantum 210r'
_diffrn_measurement_method 'Phi Scan'
_diffrn_radiation_monochromator 'Silicon Double Crystal'
_diffrn_radiation_type synchrotron
_diffrn_radiation_wavelength 0.71073
_diffrn_reflns_av_R_equivalents 0.0928
_diffrn_reflns_limit_h_max 29
_diffrn_reflns_limit_h_min -29
_diffrn_reflns_limit_k_max 14
_diffrn_reflns_limit_k_min -14
_diffrn_reflns_limit_l_max 22
_diffrn_reflns_limit_l_min -22
_diffrn_reflns_number 73724
_diffrn_reflns_theta_full 26.000
_diffrn_reflns_theta_max 26.544
_diffrn_reflns_theta_min 2.071
_exptl_absorpt_coefficient_mu 0.393
_exptl_absorpt_correction_T_max 0.7454
_exptl_absorpt_correction_T_min 0.5831
_exptl_absorpt_correction_type multi-scan
_exptl_absorpt_process_details
;
(SADABS; Bruker, 2012)
;
_exptl_crystal_colour 'clear blue'
_exptl_crystal_density_diffrn 1.190
_exptl_crystal_description plate
_exptl_crystal_F_000 1964
_exptl_crystal_size_max 0.1
_exptl_crystal_size_mid 0.07
_exptl_crystal_size_min 0.02
_refine_diff_density_max 1.094
_refine_diff_density_min -0.734
_refine_ls_extinction_coef 0.0163(13)
_refine_ls_extinction_expression Fc^*^=kFc[1+0.001xFc^2^\l^3^/sin(2\q)]^-1/4^
_refine_ls_extinction_method 'SHELXL2014 (Sheldrick, 2015b)'
_refine_ls_goodness_of_fit_ref 1.045
_refine_ls_hydrogen_treatment constr
_refine_ls_matrix_type full
_refine_ls_number_parameters 526
_refine_ls_number_reflns 10426
_refine_ls_number_restraints 21
_refine_ls_restrained_S_all 1.048
_refine_ls_R_factor_all 0.1036
_refine_ls_R_factor_gt 0.0805
_refine_ls_shift/su_max 0.001
_refine_ls_shift/su_mean 0.000
_refine_ls_structure_factor_coef Fsqd
_refine_ls_weighting_details 'w=1/[\s^2^(Fo^2^)+(0.1060P)^2^+8.8940P] where P=(Fo^2^+2Fc^2^)/3'
_refine_ls_weighting_scheme calc
_refine_ls_wR_factor_gt 0.2154
_refine_ls_wR_factor_ref 0.2306
_reflns_number_gt 7436
_reflns_number_total 10426
_reflns_threshold_expression 'I > 2\s(I)'
_cod_data_source_file fp3055sup1.cif
_cod_data_source_block 1_100K
_cod_database_code 2021137
_shelx_space_group_comment
;
The symmetry employed for this shelxl refinement is uniquely defined
by the following loop, which should always be used as a source of
symmetry information in preference to the above space-group names.
They are only intended as comments.
;
_shelx_estimated_absorpt_t_min 0.963
_shelx_estimated_absorpt_t_max 0.993

loop_
_space_group_symop_operation_xyz
'x, y, z'
'-x, y+1/2, -z+1/2'
'-x, -y, -z'
'x, -y-1/2, z-1/2'

loop_
_atom_site_type_symbol
_atom_site_label
_atom_site_fract_x
_atom_site_fract_y
_atom_site_fract_z
_atom_site_U_iso_or_equiv
_atom_site_adp_type
_atom_site_calc_flag
_atom_site_occupancy
_atom_site_disorder_assembly
_atom_site_disorder_group
Co Co1 0.27666(2) 0.29489(5) 0.20493(3) 0.03957(19) Uani d 1 . .
O O3 0.22768(11) 0.3754(2) 0.25882(14) 0.0404(6) Uani d 1 . .
O O2 0.21382(11) 0.2570(2) 0.13879(14) 0.0398(6) Uani d 1 . .
O O1 0.25713(11) 0.1621(2) 0.25759(14) 0.0416(6) Uani d 1 . .
O O4 0.28641(11) 0.4303(3) 0.15159(16) 0.0480(7) Uani d 1 . .
N N1 0.33676(14) 0.3343(4) 0.28049(19) 0.0497(9) Uani d 1 . .
N N2 0.32906(14) 0.2877(3) 0.64715(18) 0.0483(9) Uani d 1 . .
C C4 0.08897(16) 0.1284(3) 0.2012(2) 0.0394(8) Uani d 1 . .
H H4 0.0496 0.1203 0.1886 0.047 Uiso calc 1 . .
C C1 0.20266(15) 0.1479(3) 0.2430(2) 0.0378(8) Uani d 1 . .
C C15 0.21382(16) 0.4741(3) 0.22473(19) 0.0377(8) Uani d 1 . .
C C3 0.11944(16) 0.1865(3) 0.1534(2) 0.0385(8) Uani d 1 . .
C C2 0.17848(16) 0.1995(3) 0.1760(2) 0.0374(8) Uani d 1 . .
C C6 0.16887(16) 0.0874(3) 0.2878(2) 0.0397(8) Uani d 1 . .
H H6 0.1852 0.0520 0.3314 0.048 Uiso calc 1 . .
O O7 0.31575(19) 0.0520(5) 0.5125(2) 0.0918(13) Uani d 1 . .
H H7 0.3087 0.0728 0.5545 0.138 Uiso calc 1 . .
C C5 0.11204(16) 0.0791(3) 0.2690(2) 0.0385(8) Uani d 1 . .
C C16 0.24383(17) 0.5023(4) 0.1645(2) 0.0445(9) Uani d 1 . .
C C17 0.23090(19) 0.6003(4) 0.1237(2) 0.0491(10) Uani d 1 . .
H H17 0.2512 0.6178 0.0829 0.059 Uiso calc 1 . .
C C25 0.14328(17) 0.5238(4) 0.3171(2) 0.0424(9) Uani d 1 . .
C C20 0.17258(16) 0.5498(3) 0.2477(2) 0.0403(9) Uani d 1 . .
C C19 0.16035(19) 0.6477(4) 0.2044(2) 0.0464(9) Uani d 1 . .
H H19 0.1320 0.6984 0.2180 0.056 Uiso calc 1 . .
C C27 0.11259(17) 0.4072(4) 0.3091(2) 0.0443(9) Uani d 1 . .
H H27A 0.0874 0.4068 0.2637 0.066 Uiso calc 1 . .
H H27B 0.0905 0.3954 0.3510 0.066 Uiso calc 1 . .
H H27C 0.1404 0.3457 0.3075 0.066 Uiso calc 1 . .
C C8 0.03018(16) 0.2110(4) 0.0677(2) 0.0456(9) Uani d 1 . .
H H8A 0.0247 0.1279 0.0668 0.068 Uiso calc 1 . .
H H8B 0.0156 0.2435 0.0204 0.068 Uiso calc 1 . .
H H8C 0.0100 0.2445 0.1068 0.068 Uiso calc 1 . .
C C28 0.18800(19) 0.5180(4) 0.3820(2) 0.0482(10) Uani d 1 . .
H H28A 0.2159 0.4594 0.3727 0.072 Uiso calc 1 . .
H H28B 0.1702 0.4984 0.4265 0.072 Uiso calc 1 . .
H H28C 0.2067 0.5926 0.3885 0.072 Uiso calc 1 . .
C C9 0.10053(18) 0.3698(4) 0.0835(2) 0.0467(10) Uani d 1 . .
H H9A 0.0827 0.4011 0.1253 0.070 Uiso calc 1 . .
H H9B 0.0825 0.4023 0.0379 0.070 Uiso calc 1 . .
H H9C 0.1406 0.3895 0.0883 0.070 Uiso calc 1 . .
C C7 0.09386(16) 0.2383(4) 0.0820(2) 0.0401(9) Uani d 1 . .
C C26 0.1007(2) 0.6148(4) 0.3327(2) 0.0514(10) Uani d 1 . .
H H26A 0.1201 0.6879 0.3426 0.077 Uiso calc 1 . .
H H26B 0.0816 0.5923 0.3756 0.077 Uiso calc 1 . .
H H26C 0.0730 0.6230 0.2901 0.077 Uiso calc 1 . .
C C41 0.37664(18) 0.2377(5) 0.6302(2) 0.0578(12) Uani d 1 . .
H H41 0.3852 0.1624 0.6474 0.069 Uiso calc 1 . .
C C18 0.1879(2) 0.6740(4) 0.1425(2) 0.0502(10) Uani d 1 . .
C C10 0.12290(19) 0.1868(4) 0.0182(2) 0.0539(11) Uani d 1 . .
H H10A 0.1635 0.2008 0.0260 0.081 Uiso calc 1 . .
H H10B 0.1078 0.2225 -0.0279 0.081 Uiso calc 1 . .
H H10C 0.1159 0.1041 0.0158 0.081 Uiso calc 1 . .
C C13 0.02965(19) 0.1097(4) 0.3412(3) 0.0539(11) Uani d 1 . .
H H13A 0.0499 0.1678 0.3718 0.081 Uiso calc 1 . .
H H13B 0.0019 0.0719 0.3692 0.081 Uiso calc 1 . .
H H13C 0.0104 0.1463 0.2977 0.081 Uiso calc 1 . .
C C12 0.0400(2) -0.0763(4) 0.2745(3) 0.0567(11) Uani d 1 . .
H H12A 0.0227 -0.0465 0.2277 0.085 Uiso calc 1 . .
H H12B 0.0106 -0.1063 0.3033 0.085 Uiso calc 1 . .
H H12C 0.0664 -0.1379 0.2653 0.085 Uiso calc 1 . .
C C11 0.07173(18) 0.0201(4) 0.3172(2) 0.0474(10) Uani d 1 . .
C C14 0.1028(2) -0.0317(4) 0.3864(2) 0.0552(11) Uani d 1 . .
H H14A 0.1296 -0.0895 0.3725 0.083 Uiso calc 1 . .
H H14B 0.0755 -0.0676 0.4162 0.083 Uiso calc 1 . .
H H14C 0.1231 0.0288 0.4149 0.083 Uiso calc 1 . .
C C29 0.36955(18) 0.2557(5) 0.3154(2) 0.0555(11) Uani d 1 . .
H H29 0.3656 0.1784 0.2997 0.067 Uiso calc 1 . .
C C35 0.5061(2) 0.4970(6) 0.4226(2) 0.0693(16) Uani d 1 . .
H H35A 0.4877 0.5698 0.4063 0.083 Uiso calc 1 . .
H H35B 0.5196 0.4588 0.3793 0.083 Uiso calc 1 . .
C C40 0.3175(2) 0.3932(4) 0.6200(2) 0.0573(12) Uani d 1 . .
H H40 0.2834 0.4288 0.6307 0.069 Uiso calc 1 . .
C C30 0.3427(2) 0.4425(5) 0.3025(3) 0.0604(12) Uani d 1 . .
H H30 0.3197 0.4996 0.2779 0.072 Uiso calc 1 . .
C C39 0.41384(19) 0.2930(6) 0.5882(3) 0.0757(18) Uani d 1 . .
H H39 0.4475 0.2557 0.5773 0.091 Uiso calc 1 . .
C C42 0.2693(2) 0.2216(6) 0.4569(3) 0.0771(17) Uani d 1 . .
H H42A 0.2418 0.2451 0.4166 0.116 Uiso calc 1 . .
H H42B 0.3063 0.2535 0.4492 0.116 Uiso calc 1 . .
H H42C 0.2574 0.2501 0.5034 0.116 Uiso calc 1 . .
C C21 0.1714(2) 0.7768(4) 0.0946(2) 0.0568(12) Uani d 1 . .
C C32 0.3817(2) 0.4749(6) 0.3605(3) 0.0731(16) Uani d 1 . .
H H32 0.3850 0.5528 0.3752 0.088 Uiso calc 1 . .
C C38 0.3528(2) 0.4525(6) 0.5774(3) 0.0717(16) Uani d 1 . .
H H38 0.3427 0.5266 0.5592 0.086 Uiso calc 1 . .
C C31 0.4088(2) 0.2806(6) 0.3730(3) 0.0704(16) Uani d 1 . .
H H31 0.4309 0.2211 0.3964 0.084 Uiso calc 1 . .
C C33 0.4159(2) 0.3907(6) 0.3965(3) 0.0729(17) Uani d 1 . .
C C37 0.4019(2) 0.4041(6) 0.5618(3) 0.0757(18) Uani d 1 . .
C C34 0.4628(2) 0.4182(6) 0.4574(3) 0.089(2) Uani d 1 . .
H H34 0.4818 0.3456 0.4748 0.107 Uiso calc 0.75 A 1
C C36 0.4426(2) 0.4777(5) 0.5192(3) 0.0792(18) Uani d 1 . .
H H36 0.4239 0.5510 0.5025 0.095 Uiso calc 0.75 B 2
C C43 0.2729(3) 0.0945(7) 0.4592(3) 0.100(2) Uani d 1 . .
H H43A 0.2360 0.0634 0.4704 0.119 Uiso calc 1 . .
H H43B 0.2804 0.0661 0.4102 0.119 Uiso calc 1 . .
C C24 0.1488(3) 0.7369(6) 0.0175(3) 0.059(2) Uani d 0.708(8) C 1
H H24A 0.1773 0.6901 -0.0036 0.088 Uiso calc 0.708(8) C 1
H H24B 0.1400 0.8039 -0.0138 0.088 Uiso calc 0.708(8) C 1
H H24C 0.1145 0.6914 0.0207 0.088 Uiso calc 0.708(8) C 1
C C23 0.2242(5) 0.8561(7) 0.0874(5) 0.094(4) Uani d 0.708(8) C 1
H H23A 0.2386 0.8836 0.1360 0.141 Uiso calc 0.708(8) C 1
H H23B 0.2131 0.9215 0.0558 0.141 Uiso calc 0.708(8) C 1
H H23C 0.2536 0.8123 0.0658 0.141 Uiso calc 0.708(8) C 1
C C22 0.1254(5) 0.8545(7) 0.1230(5) 0.092(4) Uani d 0.708(8) C 1
H H22A 0.0895 0.8131 0.1201 0.138 Uiso calc 0.708(8) C 1
H H22B 0.1212 0.9238 0.0929 0.138 Uiso calc 0.708(8) C 1
H H22C 0.1364 0.8758 0.1741 0.138 Uiso calc 0.708(8) C 1
O O6 0.4911(5) 0.3165(9) 0.4878(8) 0.066(4) Uani d 0.25 D 2
H H6A 0.5256 0.3301 0.4969 0.100 Uiso calc 0.25 D 2
O O5 0.4158(4) 0.5811(8) 0.4890(6) 0.046(3) Uani d 0.25 E 1
H H5 0.4316 0.6386 0.5093 0.069 Uiso calc 0.25 E 1
C C22A 0.1880(8) 0.8759(15) 0.1442(10) 0.063(5) Uani d 0.292(8) C 2
H H22D 0.1742 0.8629 0.1923 0.095 Uiso calc 0.292(8) C 2
H H22E 0.1715 0.9466 0.1229 0.095 Uiso calc 0.292(8) C 2
H H22F 0.2291 0.8830 0.1498 0.095 Uiso calc 0.292(8) C 2
C C23A 0.1090(11) 0.7717(18) 0.0724(11) 0.093(8) Uani d 0.292(8) C 2
H H23D 0.1009 0.7081 0.0382 0.139 Uiso calc 0.292(8) C 2
H H23E 0.0967 0.8438 0.0487 0.139 Uiso calc 0.292(8) C 2
H H23F 0.0888 0.7599 0.1161 0.139 Uiso calc 0.292(8) C 2
C C24A 0.2028(11) 0.7760(19) 0.0248(12) 0.085(7) Uani d 0.292(8) C 2
H H24D 0.2425 0.7952 0.0376 0.127 Uiso calc 0.292(8) C 2
H H24E 0.1858 0.8325 -0.0100 0.127 Uiso calc 0.292(8) C 2
H H24F 0.2001 0.6997 0.0025 0.127 Uiso calc 0.292(8) C 2

loop_
_atom_site_aniso_label
_atom_site_aniso_U_11
_atom_site_aniso_U_22
_atom_site_aniso_U_33
_atom_site_aniso_U_12
_atom_site_aniso_U_13
_atom_site_aniso_U_23
Co1 0.0303(3) 0.0530(3) 0.0359(3) 0.0003(2) 0.00554(19) -0.0032(2)
O3 0.0390(14) 0.0482(16) 0.0345(14) -0.0006(12) 0.0067(11) 0.0028(12)
O2 0.0348(13) 0.0526(16) 0.0329(14) 0.0050(12) 0.0076(10) 0.0024(12)
O1 0.0313(13) 0.0531(16) 0.0401(15) 0.0060(12) 0.0013(11) -0.0023(12)
O4 0.0384(15) 0.0581(18) 0.0498(17) -0.0013(13) 0.0151(12) 0.0027(14)
N1 0.0365(18) 0.072(2) 0.0419(19) -0.0074(17) 0.0118(14) -0.0056(18)
N2 0.0320(17) 0.074(3) 0.0392(18) -0.0070(16) 0.0042(13) 0.0039(17)
C4 0.0315(18) 0.046(2) 0.041(2) 0.0000(16) 0.0032(15) -0.0018(17)
C1 0.0333(19) 0.042(2) 0.038(2) 0.0022(15) 0.0034(15) -0.0031(16)
C15 0.043(2) 0.044(2) 0.0279(18) -0.0045(16) 0.0081(15) -0.0009(15)
C3 0.0383(19) 0.040(2) 0.037(2) 0.0012(16) 0.0020(15) -0.0056(16)
C2 0.0365(19) 0.044(2) 0.0326(19) 0.0022(16) 0.0068(14) -0.0039(16)
C6 0.041(2) 0.037(2) 0.040(2) 0.0004(16) 0.0029(16) 0.0015(16)
O7 0.092(3) 0.128(4) 0.057(2) 0.010(3) 0.015(2) 0.003(2)
C5 0.0395(19) 0.0360(19) 0.040(2) 0.0001(15) 0.0044(15) -0.0037(16)
C16 0.041(2) 0.051(2) 0.042(2) -0.0080(18) 0.0065(17) -0.0048(18)
C17 0.059(3) 0.053(2) 0.036(2) -0.013(2) 0.0097(18) 0.0006(18)
C25 0.043(2) 0.048(2) 0.037(2) -0.0019(17) 0.0101(16) -0.0046(17)
C20 0.042(2) 0.044(2) 0.035(2) -0.0012(17) 0.0048(15) -0.0040(16)
C19 0.056(2) 0.046(2) 0.037(2) 0.0010(19) 0.0025(18) -0.0025(18)
C27 0.041(2) 0.050(2) 0.043(2) -0.0007(18) 0.0110(16) -0.0020(18)
C8 0.039(2) 0.057(3) 0.040(2) -0.0006(18) -0.0005(16) 0.0042(19)
C28 0.058(3) 0.056(3) 0.031(2) -0.005(2) 0.0068(17) 0.0009(18)
C9 0.046(2) 0.052(2) 0.042(2) 0.0020(19) 0.0026(17) 0.0043(18)
C7 0.0366(19) 0.049(2) 0.035(2) 0.0056(16) 0.0030(15) 0.0003(16)
C26 0.063(3) 0.046(2) 0.047(2) 0.008(2) 0.015(2) -0.0036(19)
C41 0.037(2) 0.094(4) 0.044(2) -0.005(2) 0.0086(18) 0.006(2)
C18 0.065(3) 0.046(2) 0.039(2) -0.008(2) 0.0021(19) -0.0050(18)
C10 0.047(2) 0.076(3) 0.040(2) 0.010(2) 0.0059(18) -0.009(2)
C13 0.048(2) 0.063(3) 0.053(3) 0.002(2) 0.0145(19) 0.001(2)
C12 0.053(3) 0.057(3) 0.060(3) -0.010(2) 0.003(2) 0.005(2)
C11 0.043(2) 0.056(3) 0.044(2) -0.0031(19) 0.0054(17) 0.0036(19)
C14 0.059(3) 0.059(3) 0.048(3) -0.003(2) 0.008(2) 0.009(2)
C29 0.037(2) 0.083(3) 0.046(2) -0.007(2) 0.0001(18) 0.003(2)
C35 0.047(3) 0.122(5) 0.040(2) -0.037(3) 0.0050(19) -0.003(3)
C40 0.057(3) 0.069(3) 0.046(2) -0.018(2) 0.007(2) 0.009(2)
C30 0.049(3) 0.069(3) 0.063(3) -0.015(2) 0.005(2) -0.012(2)
C39 0.029(2) 0.145(6) 0.053(3) -0.015(3) 0.0086(19) -0.016(3)
C42 0.055(3) 0.126(6) 0.052(3) 0.001(3) 0.012(2) -0.007(3)
C21 0.083(3) 0.046(3) 0.042(2) 0.002(2) 0.008(2) 0.0017(19)
C32 0.062(3) 0.099(4) 0.060(3) -0.038(3) 0.016(3) -0.024(3)
C38 0.064(3) 0.095(4) 0.055(3) -0.032(3) 0.001(2) 0.014(3)
C31 0.046(3) 0.120(5) 0.043(3) -0.024(3) -0.004(2) 0.015(3)
C33 0.046(3) 0.134(5) 0.039(2) -0.036(3) 0.007(2) 0.012(3)
C37 0.065(3) 0.121(5) 0.039(3) -0.049(3) -0.001(2) 0.003(3)
C34 0.070(3) 0.154(6) 0.042(3) -0.065(4) 0.003(2) -0.002(3)
C36 0.060(3) 0.124(5) 0.054(3) -0.043(3) 0.006(2) -0.002(3)
C43 0.119(6) 0.115(6) 0.058(4) -0.021(5) -0.029(4) 0.010(4)
C24 0.081(5) 0.054(4) 0.039(3) -0.002(3) -0.003(3) 0.003(3)
C23 0.127(8) 0.064(5) 0.084(6) -0.043(5) -0.024(6) 0.027(5)
C22 0.165(11) 0.057(5) 0.058(5) 0.034(6) 0.026(5) 0.012(4)
O6 0.059(6) 0.083(7) 0.054(6) -0.016(6) -0.011(5) 0.026(6)
O5 0.040(5) 0.063(6) 0.034(5) -0.009(5) -0.001(4) 0.019(5)
C22A 0.061(11) 0.058(10) 0.071(12) 0.005(8) 0.008(9) -0.011(8)
C23A 0.15(2) 0.066(13) 0.056(12) 0.046(13) -0.023(12) 0.003(9)
C24A 0.103(10) 0.076(10) 0.078(9) 0.006(8) 0.020(8) 0.007(7)

loop_
_atom_type_symbol
_atom_type_description
_atom_type_scat_dispersion_real
_atom_type_scat_dispersion_imag
_atom_type_scat_source
C C 0.0033 0.0016 'International Tables Vol C Tables 4.2.6.8 and 6.1.1.4'
H H 0.0000 0.0000 'International Tables Vol C Tables 4.2.6.8 and 6.1.1.4'
Co Co 0.3494 0.9721 'International Tables Vol C Tables 4.2.6.8 and 6.1.1.4'
N N 0.0061 0.0033 'International Tables Vol C Tables 4.2.6.8 and 6.1.1.4'
O O 0.0106 0.0060 'International Tables Vol C Tables 4.2.6.8 and 6.1.1.4'

loop_
_geom_angle_atom_site_label_1
_geom_angle_atom_site_label_2
_geom_angle_atom_site_label_3
_geom_angle_site_symmetry_1
_geom_angle_site_symmetry_3
_geom_angle
O3 Co1 O2 . . 87.65(11)
O3 Co1 O1 . . 87.03(12)
O3 Co1 O4 . . 87.95(12)
O3 Co1 N1 . . 87.73(13)
O3 Co1 N2 . 4_565 178.92(15)
O2 Co1 O1 . . 85.28(12)
O2 Co1 N1 . . 174.63(12)
O2 Co1 N2 . 4_565 92.63(13)
O1 Co1 N1 . . 91.75(14)
O1 Co1 N2 . 4_565 94.03(14)
O4 Co1 O2 . . 89.57(12)
O4 Co1 O1 . . 172.94(12)
O4 Co1 N1 . . 93.00(15)
O4 Co1 N2 . 4_565 91.01(14)
N1 Co1 N2 . 4_565 92.04(14)
C15 O3 Co1 . . 109.2(2)
C2 O2 Co1 . . 107.2(2)
C1 O1 Co1 . . 106.4(2)
C16 O4 Co1 . . 107.4(2)
C29 N1 Co1 . . 122.6(3)
C29 N1 C30 . . 117.9(4)
C30 N1 Co1 . . 119.3(3)
C41 N2 Co1 . 4_566 120.4(3)
C41 N2 C40 . . 117.5(4)
C40 N2 Co1 . 4_566 122.0(3)
C3 C4 H4 . . 117.6
C3 C4 C5 . . 124.7(3)
C5 C4 H4 . . 117.6
O1 C1 C2 . . 115.6(3)
O1 C1 C6 . . 124.0(3)
C6 C1 C2 . . 120.4(3)
O3 C15 C16 . . 116.4(3)
O3 C15 C20 . . 123.3(3)
C16 C15 C20 . . 120.3(4)
C4 C3 C2 . . 115.6(3)
C4 C3 C7 . . 123.7(3)
C2 C3 C7 . . 120.7(3)
O2 C2 C1 . . 115.5(3)
O2 C2 C3 . . 124.2(3)
C3 C2 C1 . . 120.3(3)
C1 C6 H6 . . 120.0
C5 C6 C1 . . 119.9(4)
C5 C6 H6 . . 120.0
C43 O7 H7 . . 109.5
C4 C5 C11 . . 118.0(3)
C6 C5 C4 . . 118.8(4)
C6 C5 C11 . . 123.1(4)
O4 C16 C15 . . 115.8(4)
O4 C16 C17 . . 123.4(4)
C17 C16 C15 . . 120.8(4)
C16 C17 H17 . . 119.8
C16 C17 C18 . . 120.3(4)
C18 C17 H17 . . 119.8
C20 C25 C27 . . 110.0(3)
C28 C25 C20 . . 108.4(3)
C28 C25 C27 . . 109.1(3)
C26 C25 C20 . . 112.4(4)
C26 C25 C27 . . 108.4(3)
C26 C25 C28 . . 108.5(3)
C15 C20 C25 . . 120.2(4)
C19 C20 C15 . . 117.0(4)
C19 C20 C25 . . 122.7(4)
C20 C19 H19 . . 118.4
C18 C19 C20 . . 123.2(4)
C18 C19 H19 . . 118.4
C25 C27 H27A . . 109.5
C25 C27 H27B . . 109.5
C25 C27 H27C . . 109.5
H27A C27 H27B . . 109.5
H27A C27 H27C . . 109.5
H27B C27 H27C . . 109.5
H8A C8 H8B . . 109.5
H8A C8 H8C . . 109.5
H8B C8 H8C . . 109.5
C7 C8 H8A . . 109.5
C7 C8 H8B . . 109.5
C7 C8 H8C . . 109.5
C25 C28 H28A . . 109.5
C25 C28 H28B . . 109.5
C25 C28 H28C . . 109.5
H28A C28 H28B . . 109.5
H28A C28 H28C . . 109.5
H28B C28 H28C . . 109.5
H9A C9 H9B . . 109.5
H9A C9 H9C . . 109.5
H9B C9 H9C . . 109.5
C7 C9 H9A . . 109.5
C7 C9 H9B . . 109.5
C7 C9 H9C . . 109.5
C3 C7 C8 . . 111.9(3)
C3 C7 C9 . . 110.4(3)
C3 C7 C10 . . 109.1(3)
C9 C7 C8 . . 107.7(3)
C10 C7 C8 . . 107.2(3)
C10 C7 C9 . . 110.5(4)
C25 C26 H26A . . 109.5
C25 C26 H26B . . 109.5
C25 C26 H26C . . 109.5
H26A C26 H26B . . 109.5
H26A C26 H26C . . 109.5
H26B C26 H26C . . 109.5
N2 C41 H41 . . 119.2
N2 C41 C39 . . 121.7(5)
C39 C41 H41 . . 119.2
C17 C18 C21 . . 119.9(4)
C19 C18 C17 . . 118.2(4)
C19 C18 C21 . . 121.8(4)
C7 C10 H10A . . 109.5
C7 C10 H10B . . 109.5
C7 C10 H10C . . 109.5
H10A C10 H10B . . 109.5
H10A C10 H10C . . 109.5
H10B C10 H10C . . 109.5
H13A C13 H13B . . 109.5
H13A C13 H13C . . 109.5
H13B C13 H13C . . 109.5
C11 C13 H13A . . 109.5
C11 C13 H13B . . 109.5
C11 C13 H13C . . 109.5
H12A C12 H12B . . 109.5
H12A C12 H12C . . 109.5
H12B C12 H12C . . 109.5
C11 C12 H12A . . 109.5
C11 C12 H12B . . 109.5
C11 C12 H12C . . 109.5
C5 C11 C13 . . 108.6(4)
C5 C11 C12 . . 110.2(3)
C5 C11 C14 . . 112.0(3)
C12 C11 C13 . . 109.9(4)
C12 C11 C14 . . 108.1(4)
C14 C11 C13 . . 108.1(4)
C11 C14 H14A . . 109.5
C11 C14 H14B . . 109.5
C11 C14 H14C . . 109.5
H14A C14 H14B . . 109.5
H14A C14 H14C . . 109.5
H14B C14 H14C . . 109.5
N1 C29 H29 . . 118.3
N1 C29 C31 . . 123.5(5)
C31 C29 H29 . . 118.3
H35A C35 H35B . . 108.2
C34 C35 H35A . . 109.8
C34 C35 H35B . . 109.8
C34 C35 C36 . 3_666 109.6(4)
C36 C35 H35A 3_666 . 109.8
C36 C35 H35B 3_666 . 109.8
N2 C40 H40 . . 118.3
N2 C40 C38 . . 123.4(5)
C38 C40 H40 . . 118.3
N1 C30 H30 . . 118.9
N1 C30 C32 . . 122.2(5)
C32 C30 H30 . . 118.9
C41 C39 H39 . . 120.0
C41 C39 C37 . . 120.1(5)
C37 C39 H39 . . 120.0
H42A C42 H42B . . 109.5
H42A C42 H42C . . 109.5
H42B C42 H42C . . 109.5
C43 C42 H42A . . 109.5
C43 C42 H42B . . 109.5
C43 C42 H42C . . 109.5
C18 C21 C24 . . 110.0(4)
C18 C21 C23 . . 110.2(5)
C18 C21 C22 . . 115.0(5)
C18 C21 C24A . . 110.8(9)
C24 C21 C23 . . 108.4(5)
C24 C21 C22 . . 106.7(6)
C22 C21 C23 . . 106.2(7)
C22A C21 C18 . . 102.7(8)
C22A C21 C23A . . 113.1(11)
C22A C21 C24A . . 112.7(12)
C23A C21 C18 . . 108.8(9)
C23A C21 C24A . . 108.7(13)
C30 C32 H32 . . 120.5
C30 C32 C33 . . 119.0(6)
C33 C32 H32 . . 120.5
C40 C38 H38 . . 120.3
C37 C38 C40 . . 119.5(6)
C37 C38 H38 . . 120.3
C29 C31 H31 . . 120.1
C33 C31 C29 . . 119.9(6)
C33 C31 H31 . . 120.1
C32 C33 C34 . . 123.1(6)
C31 C33 C32 . . 117.6(5)
C31 C33 C34 . . 119.2(6)
C39 C37 C36 . . 124.4(6)
C38 C37 C39 . . 117.8(5)
C38 C37 C36 . . 117.8(6)
C35 C34 H34 . . 109.4
C33 C34 C35 . . 106.9(4)
C33 C34 H34 . . 109.4
C36 C34 C35 . . 108.4(5)
C36 C34 C33 . . 113.3(5)
C36 C34 H34 . . 109.4
C36 C34 O6 . . 105.6(8)
O6 C34 C35 . . 109.7(7)
O6 C34 C33 . . 112.8(7)
C35 C36 H36 3_666 . 110.1
C37 C36 C35 . 3_666 104.2(4)
C37 C36 H36 . . 110.1
C34 C36 C35 . 3_666 109.1(4)
C34 C36 C37 . . 113.2(5)
C34 C36 H36 . . 110.1
C34 C36 O5 . . 105.6(6)
O5 C36 C35 . 3_666 112.9(6)
O5 C36 C37 . . 112.0(6)
O7 C43 C42 . . 113.6(5)
O7 C43 H43A . . 108.8
O7 C43 H43B . . 108.8
C42 C43 H43A . . 108.8
C42 C43 H43B . . 108.8
H43A C43 H43B . . 107.7
C21 C24 H24A . . 109.5
C21 C24 H24B . . 109.5
C21 C24 H24C . . 109.5
H24A C24 H24B . . 109.5
H24A C24 H24C . . 109.5
H24B C24 H24C . . 109.5
C21 C23 H23A . . 109.5
C21 C23 H23B . . 109.5
C21 C23 H23C . . 109.5
H23A C23 H23B . . 109.5
H23A C23 H23C . . 109.5
H23B C23 H23C . . 109.5
C21 C22 H22A . . 109.5
C21 C22 H22B . . 109.5
C21 C22 H22C . . 109.5
H22A C22 H22B . . 109.5
H22A C22 H22C . . 109.5
H22B C22 H22C . . 109.5
C34 O6 H6A . . 109.5
C36 O5 H5 . . 109.5
C21 C22A H22D . . 109.5
C21 C22A H22E . . 109.5
C21 C22A H22F . . 109.5
H22D C22A H22E . . 109.5
H22D C22A H22F . . 109.5
H22E C22A H22F . . 109.5
C21 C23A H23D . . 109.5
C21 C23A H23E . . 109.5
C21 C23A H23F . . 109.5
H23D C23A H23E . . 109.5
H23D C23A H23F . . 109.5
H23E C23A H23F . . 109.5
C21 C24A H24D . . 109.5
C21 C24A H24E . . 109.5
C21 C24A H24F . . 109.5
H24D C24A H24E . . 109.5
H24D C24A H24F . . 109.5
H24E C24A H24F . . 109.5

loop_
_geom_bond_atom_site_label_1
_geom_bond_atom_site_label_2
_geom_bond_site_symmetry_2
_geom_bond_distance
Co1 O3 . 1.854(3)
Co1 O2 . 1.891(3)
Co1 O1 . 1.907(3)
Co1 O4 . 1.884(3)
Co1 N1 . 1.954(4)
Co1 N2 4_565 1.964(3)
O3 C15 . 1.338(5)
O2 C2 . 1.316(5)
O1 C1 . 1.313(4)
O4 C16 . 1.356(5)
N1 C29 . 1.330(6)
N1 C30 . 1.330(6)
N2 Co1 4_566 1.964(3)
N2 C41 . 1.338(6)
N2 C40 . 1.348(6)
C4 H4 . 0.9500
C4 C3 . 1.368(5)
C4 C5 . 1.432(5)
C1 C2 . 1.440(5)
C1 C6 . 1.395(5)
C15 C16 . 1.408(5)
C15 C20 . 1.415(5)
C3 C2 . 1.438(5)
C3 C7 . 1.518(5)
C6 H6 . 0.9500
C6 C5 . 1.371(5)
O7 H7 . 0.8400
O7 C43 . 1.435(7)
C5 C11 . 1.528(6)
C16 C17 . 1.387(6)
C17 H17 . 0.9500
C17 C18 . 1.406(6)
C25 C20 . 1.538(5)
C25 C27 . 1.546(6)
C25 C28 . 1.523(6)
C25 C26 . 1.515(6)
C20 C19 . 1.406(6)
C19 H19 . 0.9500
C19 C18 . 1.397(6)
C27 H27A . 0.9800
C27 H27B . 0.9800
C27 H27C . 0.9800
C8 H8A . 0.9800
C8 H8B . 0.9800
C8 H8C . 0.9800
C8 C7 . 1.550(5)
C28 H28A . 0.9800
C28 H28B . 0.9800
C28 H28C . 0.9800
C9 H9A . 0.9800
C9 H9B . 0.9800
C9 H9C . 0.9800
C9 C7 . 1.545(6)
C7 C10 . 1.535(5)
C26 H26A . 0.9800
C26 H26B . 0.9800
C26 H26C . 0.9800
C41 H41 . 0.9500
C41 C39 . 1.386(7)
C18 C21 . 1.518(6)
C10 H10A . 0.9800
C10 H10B . 0.9800
C10 H10C . 0.9800
C13 H13A . 0.9800
C13 H13B . 0.9800
C13 H13C . 0.9800
C13 C11 . 1.541(6)
C12 H12A . 0.9800
C12 H12B . 0.9800
C12 H12C . 0.9800
C12 C11 . 1.531(6)
C11 C14 . 1.534(6)
C14 H14A . 0.9800
C14 H14B . 0.9800
C14 H14C . 0.9800
C29 H29 . 0.9500
C29 C31 . 1.376(6)
C35 H35A . 0.9900
C35 H35B . 0.9900
C35 C34 . 1.561(7)
C35 C36 3_666 1.575(6)
C40 H40 . 0.9500
C40 C38 . 1.385(6)
C30 H30 . 0.9500
C30 C32 . 1.398(7)
C39 H39 . 0.9500
C39 C37 . 1.405(9)
C42 H42A . 0.9800
C42 H42B . 0.9800
C42 H42C . 0.9800
C42 C43 . 1.487(9)
C21 C24 . 1.537(8)
C21 C23 . 1.578(10)
C21 C22 . 1.551(10)
C21 C22A . 1.503(18)
C21 C23A . 1.51(3)
C21 C24A . 1.54(2)
C32 H32 . 0.9500
C32 C33 . 1.404(9)
C38 H38 . 0.9500
C38 C37 . 1.353(9)
C31 H31 . 0.9500
C31 C33 . 1.361(9)
C33 C34 . 1.538(7)
C37 C36 . 1.561(7)
C34 H34 . 1.0000
C34 C36 . 1.448(6)
C34 O6 . 1.451(5)
C36 C35 3_666 1.575(6)
C36 H36 . 1.0000
C36 O5 . 1.451(5)
C43 H43A . 0.9900
C43 H43B . 0.9900
C24 H24A . 0.9800
C24 H24B . 0.9800
C24 H24C . 0.9800
C23 H23A . 0.9800
C23 H23B . 0.9800
C23 H23C . 0.9800
C22 H22A . 0.9800
C22 H22B . 0.9800
C22 H22C . 0.9800
O6 H6A . 0.8400
O5 H5 . 0.8400
C22A H22D . 0.9800
C22A H22E . 0.9800
C22A H22F . 0.9800
C23A H23D . 0.9800
C23A H23E . 0.9800
C23A H23F . 0.9800
C24A H24D . 0.9800
C24A H24E . 0.9800
C24A H24F . 0.9800

loop_
_geom_torsion_atom_site_label_1
_geom_torsion_atom_site_label_2
_geom_torsion_atom_site_label_3
_geom_torsion_atom_site_label_4
_geom_torsion_site_symmetry_1
_geom_torsion_site_symmetry_4
_geom_torsion
Co1 O3 C15 C16 . . -8.5(4)
Co1 O3 C15 C20 . . 173.2(3)
Co1 O2 C2 C1 . . -20.7(4)
Co1 O2 C2 C3 . . 159.4(3)
Co1 O1 C1 C2 . . 22.9(4)
Co1 O1 C1 C6 . . -157.2(3)
Co1 O4 C16 C15 . . 15.4(4)
Co1 O4 C16 C17 . . -166.9(3)
Co1 N1 C29 C31 . . -174.2(3)
Co1 N1 C30 C32 . . 174.5(3)
Co1 N2 C41 C39 4_566 . 178.6(3)
Co1 N2 C40 C38 4_566 . -178.1(4)
O3 Co1 O2 C2 . . -60.5(2)
O3 Co1 O4 C16 . . -16.2(3)
O3 C15 C16 O4 . . -5.0(5)
O3 C15 C16 C17 . . 177.2(4)
O3 C15 C20 C25 . . 3.2(6)
O3 C15 C20 C19 . . -176.9(3)
O2 Co1 O3 C15 . . -75.8(2)
O2 Co1 O4 C16 . . 71.5(3)
O1 Co1 O3 C15 . . -161.2(2)
O1 Co1 O2 C2 . . 26.7(2)
O1 C1 C2 O2 . . -1.8(5)
O1 C1 C2 C3 . . 178.2(3)
O1 C1 C6 C5 . . 178.5(4)
O4 Co1 O3 C15 . . 13.8(2)
O4 Co1 O2 C2 . . -148.5(2)
O4 C16 C17 C18 . . -176.9(4)
N1 Co1 O3 C15 . . 106.9(3)
N1 Co1 O4 C16 . . -103.8(3)
N1 C29 C31 C33 . . -0.6(7)
N1 C30 C32 C33 . . 0.3(7)
N2 Co1 O2 C2 4_565 . 120.5(3)
N2 Co1 O4 C16 4_565 . 164.1(3)
N2 C41 C39 C37 . . -0.4(7)
N2 C40 C38 C37 . . -0.5(8)
C4 C3 C2 O2 . . -176.8(4)
C4 C3 C2 C1 . . 3.2(5)
C4 C3 C7 C8 . . -3.5(5)
C4 C3 C7 C9 . . 116.5(4)
C4 C3 C7 C10 . . -121.9(4)
C4 C5 C11 C13 . . -62.6(5)
C4 C5 C11 C12 . . 57.8(5)
C4 C5 C11 C14 . . 178.1(4)
C1 C6 C5 C4 . . 3.1(6)
C1 C6 C5 C11 . . -176.6(4)
C15 C16 C17 C18 . . 0.7(6)
C15 C20 C19 C18 . . -1.9(6)
C3 C4 C5 C6 . . -1.5(6)
C3 C4 C5 C11 . . 178.2(4)
C2 C1 C6 C5 . . -1.5(6)
C2 C3 C7 C8 . . 178.5(3)
C2 C3 C7 C9 . . -61.5(5)
C2 C3 C7 C10 . . 60.1(5)
C6 C1 C2 O2 . . 178.3(3)
C6 C1 C2 C3 . . -1.7(6)
C6 C5 C11 C13 . . 117.0(4)
C6 C5 C11 C12 . . -122.5(4)
C6 C5 C11 C14 . . -2.2(6)
C5 C4 C3 C2 . . -1.7(6)
C5 C4 C3 C7 . . -179.8(4)
C16 C15 C20 C25 . . -175.0(4)
C16 C15 C20 C19 . . 4.9(6)
C16 C17 C18 C19 . . 2.3(6)
C16 C17 C18 C21 . . -175.9(4)
C17 C18 C21 C24 . . 62.3(6)
C17 C18 C21 C23 . . -57.3(7)
C17 C18 C21 C22 . . -177.3(6)
C17 C18 C21 C22A . . -114.7(8)
C17 C18 C21 C23A . . 125.3(10)
C17 C18 C21 C24A . . 5.9(12)
C25 C20 C19 C18 . . 178.0(4)
C20 C15 C16 O4 . . 173.3(3)
C20 C15 C16 C17 . . -4.5(6)
C20 C19 C18 C17 . . -1.7(6)
C20 C19 C18 C21 . . 176.5(4)
C19 C18 C21 C24 . . -115.8(5)
C19 C18 C21 C23 . . 124.6(6)
C19 C18 C21 C22 . . 4.7(8)
C19 C18 C21 C22A . . 67.3(9)
C19 C18 C21 C23A . . -52.8(10)
C19 C18 C21 C24A . . -172.2(11)
C27 C25 C20 C15 . . -59.3(5)
C27 C25 C20 C19 . . 120.8(4)
C28 C25 C20 C15 . . 60.0(5)
C28 C25 C20 C19 . . -120.0(4)
C7 C3 C2 O2 . . 1.4(6)
C7 C3 C2 C1 . . -178.6(3)
C26 C25 C20 C15 . . 179.8(4)
C26 C25 C20 C19 . . -0.1(5)
C41 N2 C40 C38 . . -1.5(7)
C41 C39 C37 C38 . . -1.6(7)
C41 C39 C37 C36 . . 175.2(4)
C29 N1 C30 C32 . . -0.3(7)
C29 C31 C33 C32 . . 0.6(7)
C29 C31 C33 C34 . . -175.8(4)
C35 C34 C36 C35 . 3_666 -60.7(7)
C35 C34 C36 C37 . . -176.2(5)
C35 C34 C36 O5 . . 60.9(7)
C40 N2 C41 C39 . . 1.9(7)
C40 C38 C37 C39 . . 2.0(8)
C40 C38 C37 C36 . . -175.0(4)
C30 N1 C29 C31 . . 0.4(7)
C30 C32 C33 C31 . . -0.5(7)
C30 C32 C33 C34 . . 175.7(4)
C39 C37 C36 C35 . 3_666 -66.5(6)
C39 C37 C36 C34 . . 51.8(7)
C39 C37 C36 O5 . . 171.1(7)
C32 C33 C34 C35 . . -61.1(7)
C32 C33 C34 C36 . . 58.2(7)
C32 C33 C34 O6 . . 178.1(8)
C38 C37 C36 C35 . 3_666 110.3(6)
C38 C37 C36 C34 . . -131.4(6)
C38 C37 C36 O5 . . -12.1(8)
C31 C33 C34 C35 . . 115.0(6)
C31 C33 C34 C36 . . -125.6(6)
C31 C33 C34 O6 . . -5.7(9)
C33 C34 C36 C35 . 3_666 -179.3(5)
C33 C34 C36 C37 . . 65.3(7)
C33 C34 C36 O5 . . -57.6(7)
C36 C35 C34 C33 3_666 . -176.4(6)
C36 C35 C34 C36 3_666 . 61.1(7)
C36 C35 C34 O6 3_666 . -53.8(8)
O6 C34 C36 C35 . 3_666 56.8(8)
O6 C34 C36 C37 . . -58.7(8)

_cod_database_fobs_code 2021137
